data_9014172
loop_
_publ_author_name
'Olsen, L. A.'
'Balic Zunic, T.'
'Makovicky, E.'

_publ_section_title
;
 High-pressure anisotropic distortion of Pb3Bi2S6: a pressure-induced,
 reversible phase transition with migration of chemical bonds
 Note: P = 3.73 GPa
 Note: occupancies not refined
;
_journal_name_full 'Inorganic Chemistry'
_journal_page_first 6756
_journal_page_last 6762
_journal_paper_doi 10.1021/ic800380p
_journal_volume 47
_journal_year 2008
_chemical_compound_source Synthetic
_chemical_formula_sum 'Bi2 Pb3 S6'
_chemical_name_mineral Lillianite
_space_group_IT_number 63
_symmetry_space_group_name_Hall '-B 2 2b'
_symmetry_space_group_name_H-M 'B b m m'
_cell_angle_alpha 90
_cell_angle_beta 90
_cell_angle_gamma 90
_cell_length_a 13.216
_cell_length_b 20.163
_cell_length_c 4.03
_cell_formula_units_Z 4
_cell_volume 1073.891
_database_code_amcsd 0018403
_exptl_crystal_density_diffrn 7.620
_cod_original_formula_sum 'Pb3 Bi2 S6'
_cod_database_code 9014172

loop_
_space_group_symop_operation_xyz
x,y,z
1/2+x,y,1/2+z
-x,1/2+y,z
1/2-x,1/2+y,1/2+z
x,1/2-y,-z
1/2+x,1/2-y,1/2-z
x,y,-z
1/2+x,y,1/2-z
-x,-y,z
1/2-x,-y,1/2+z
x,1/2-y,z
1/2+x,1/2-y,1/2+z
-x,1/2+y,-z
1/2-x,1/2+y,1/2-z
-x,-y,-z
1/2-x,-y,1/2-z

loop_
_atom_site_label
_atom_site_fract_x
_atom_site_fract_y
_atom_site_fract_z
_atom_site_occupancy
_atom_site_U_iso_or_equiv
PbM1 0.08852 0.13359 0.50000 0.50000 0.01600
BiM1 0.08852 0.13359 0.50000 0.50000 0.01600
PbM2 0.36091 0.04793 0.50000 0.50000 0.01630
BiM2 0.36091 0.04793 0.50000 0.50000 0.01630
PbM3 0.32920 0.25000 0.00000 1.00000 0.02490
S1 0.23410 0.09810 0.00000 1.00000 0.02400
S2 0.00000 0.00000 0.50000 1.00000 0.03000
S3 0.17870 0.25000 0.50000 1.00000 0.01700
S4 0.45180 0.16840 0.50000 1.00000 0.01800

loop_
_cod_related_entry_id
_cod_related_entry_database
_cod_related_entry_code
1 AMCSD 0018403
